data_7049336
loop_
_publ_author_name
'Willauer, Aur\'elien R'
'Toniolo, Davide'
'Fadaei-Tirani, Farzaneh'
'Yang, Yan'
'Laurent, Maron'
'Mazzanti, Marinella'

_publ_section_title
;
 Carbon dioxide reduction by dinuclear Yb(ii) and Sm(ii) complexes
 supported by siloxide ligands.
;
_journal_issue 18
_journal_name_full 'Dalton transactions (Cambridge, England : 2003)'
_journal_page_first 6100
_journal_page_last 6110
_journal_paper_doi 10.1039/c9dt00554d
_journal_volume 48
_journal_year 2019
_chemical_formula_moiety 'C48 H108 O16 Si4 Sm2'
_chemical_formula_sum 'C48 H108 O16 Si4 Sm2'
_chemical_formula_weight 1354.40
_space_group_crystal_system triclinic
_space_group_IT_number 2
_space_group_name_Hall '-P 1'
_space_group_name_H-M_alt 'P -1'
_symmetry_space_group_name_Hall '-P 1'
_symmetry_space_group_name_H-M 'P -1'
_atom_sites_solution_hydrogens geom
_atom_sites_solution_primary direct
_atom_sites_solution_secondary difmap
_audit_creation_method SHELXL-2017/1
_audit_update_record
;
2019-02-04 deposited with the CCDC.    2019-03-04 downloaded from the CCDC.
;
_cell_angle_alpha 88.122(4)
_cell_angle_beta 89.315(4)
_cell_angle_gamma 65.093(6)
_cell_formula_units_Z 2
_cell_length_a 12.9099(7)
_cell_length_b 14.0475(9)
_cell_length_c 20.4106(8)
_cell_measurement_reflns_used 9147
_cell_measurement_temperature 100.00(10)
_cell_measurement_theta_max 74.8640
_cell_measurement_theta_min 3.4820
_cell_volume 3355.4(4)
_computing_cell_refinement 'CrysAlisPro 1.171.38.46 (Rigaku OD, 2015)'
_computing_data_collection 'CrysAlisPro 1.171.38.46 (Rigaku OD, 2015)'
_computing_data_reduction 'CrysAlisPro 1.171.38.46 (Rigaku OD, 2015)'
_computing_molecular_graphics 'Olex2 (Dolomanov et al., 2009)'
_computing_publication_material 'CIFTAB (Sheldrick, 2016)'
_computing_structure_refinement 'SHELXL-2017/1 (Sheldrick, 2017)'
_computing_structure_solution 'SHELXT (Sheldrick, 2015)'
_diffrn_ambient_environment N~2~
_diffrn_ambient_temperature 100.00(10)
_diffrn_detector 'CCD plate'
_diffrn_detector_area_resol_mean 5.2817
_diffrn_detector_type AtlasS2
_diffrn_measured_fraction_theta_full 0.998
_diffrn_measured_fraction_theta_max 0.965
_diffrn_measurement_details
;
List of Runs (angles in degrees, time in seconds):

  # Type    Start    End  Width  t~exp~   \w     \q     \k     \f   Frames
#--------------------------------------------------------------------------
  1  \w   -102.00 -18.00   1.00    5.00    --  -40.91 -38.00 150.00   84
  2  \w   -114.00 -16.00   1.00    5.00    --  -40.91 -38.00-120.00   98
  3  \w    -64.00  30.00   1.00    5.00    --  -40.91  38.00  60.00   94
  4  \w     49.00  92.00   1.00    5.00    --   40.91-125.00-120.00   43
  5  \w     -7.00  55.00   1.00    5.00    --   40.91 -38.00  60.00   62
  6  \w     55.00  89.00   1.00    5.00    --   40.91-125.00  60.00   34
  7  \w     55.00  95.00   1.00   20.00    --  110.60 -94.00-180.00   40
  8  \w     40.00 114.00   1.00   20.00    --  110.60-111.00 -90.00   74
  9  \w     50.00 105.00   1.00   20.00    --  110.60 -94.00   0.00   55
 10  \w    131.00 172.00   1.00   20.00    --  110.60  77.00-120.00   41
 11  \w     32.00 159.00   1.00   20.00    --  110.60 -15.00 150.00  127
 12  \w    107.00 140.00   1.00   20.00    --  110.60 -77.00 -60.00   33
 13  \w     46.00 115.00   1.00   20.00    --  110.60-111.00 120.00   69
 14  \w     50.00 131.00   1.00   20.00    --  110.60 -45.00-150.00   81
 15  \w    119.00 177.00   1.00   20.00    --  110.60  45.00 -30.00   58
 16  \w     76.00 126.00   1.00   20.00    --  110.60 178.00-120.00   50
 17  \w     39.00  91.00   1.00   20.00    --  110.60 -45.00  90.00   52
 18  \w     96.00 123.00   1.00   20.00    --  110.60 -45.00  90.00   27
 19  \w     66.00 107.00   1.00   20.00    --  110.60 -94.00 -60.00   41
 20  \w     39.00 134.00   1.00   20.00    --  110.60 -30.00 -60.00   95
;
_diffrn_measurement_device 'four-circle diffractometer'
_diffrn_measurement_device_type 'SuperNova, Dual, Cu at zero, AtlasS2'
_diffrn_measurement_method '\w scans'
_diffrn_radiation_monochromator mirror
_diffrn_radiation_probe x-ray
_diffrn_radiation_type 'Cu K\a'
_diffrn_radiation_wavelength 1.54184
_diffrn_reflns_av_R_equivalents 0.0548
_diffrn_reflns_av_unetI/netI 0.0807
_diffrn_reflns_Laue_measured_fraction_full 0.998
_diffrn_reflns_Laue_measured_fraction_max 0.965
_diffrn_reflns_limit_h_max 16
_diffrn_reflns_limit_h_min -15
_diffrn_reflns_limit_k_max 16
_diffrn_reflns_limit_k_min -17
_diffrn_reflns_limit_l_max 16
_diffrn_reflns_limit_l_min -25
_diffrn_reflns_number 24633
_diffrn_reflns_point_group_measured_fraction_full 0.998
_diffrn_reflns_point_group_measured_fraction_max 0.965
_diffrn_reflns_theta_full 67.684
_diffrn_reflns_theta_max 75.957
_diffrn_reflns_theta_min 3.471
_diffrn_source 'micro-focus sealed X-ray tube'
_diffrn_source_type 'SuperNova (Cu) X-ray Source'
_exptl_absorpt_coefficient_mu 14.134
_exptl_absorpt_correction_T_max 0.379
_exptl_absorpt_correction_T_min 0.080
_exptl_absorpt_correction_type gaussian
_exptl_absorpt_process_details
;
CrysAlisPro 1.171.38.46 (Rigaku Oxford Diffraction, 2015)
Numerical absorption correction based on gaussian integration over
a multifaceted crystal model.
Empirical absorption correction using spherical harmonics,
implemented in SCALE3 ABSPACK scaling algorithm.
;
_exptl_crystal_colour 'metallic dark green'
_exptl_crystal_density_diffrn 1.341
_exptl_crystal_description irregular
_exptl_crystal_F_000 1408
_exptl_crystal_size_max 0.380
_exptl_crystal_size_mid 0.292
_exptl_crystal_size_min 0.253
_refine_diff_density_max 2.033
_refine_diff_density_min -1.416
_refine_diff_density_rms 0.140
_refine_ls_extinction_method none
_refine_ls_goodness_of_fit_ref 1.024
_refine_ls_hydrogen_treatment constr
_refine_ls_matrix_type full
_refine_ls_number_parameters 697
_refine_ls_number_reflns 13518
_refine_ls_number_restraints 48
_refine_ls_restrained_S_all 1.033
_refine_ls_R_factor_all 0.0887
_refine_ls_R_factor_gt 0.0661
_refine_ls_shift/su_max 0.001
_refine_ls_shift/su_mean 0.000
_refine_ls_structure_factor_coef Fsqd
_refine_ls_weighting_details 'w=1/[\s^2^(Fo^2^)+(0.1058P)^2^] where P=(Fo^2^+2Fc^2^)/3'
_refine_ls_weighting_scheme calc
_refine_ls_wR_factor_gt 0.1656
_refine_ls_wR_factor_ref 0.1848
_reflns_Friedel_coverage 0.000
_reflns_number_gt 9968
_reflns_number_total 13518
_reflns_threshold_expression 'I > 2\s(I)'
_cod_data_source_file c9dt00554d2.cif
_cod_data_source_block shelx
_cod_depositor_comments 'Adding full bibliography for 7049336--7049339.cif.'
_cod_database_code 7049336
_shelx_shelxl_version_number 2017/1
_shelx_space_group_comment
;
The symmetry employed for this shelxl refinement is uniquely defined
by the following loop, which should always be used as a source of
symmetry information in preference to the above space-group names.
They are only intended as comments.
;

loop_
_space_group_symop_operation_xyz
'x, y, z'
'-x, -y, -z'

loop_
_atom_site_label
_atom_site_type_symbol
_atom_site_fract_x
_atom_site_fract_y
_atom_site_fract_z
_atom_site_U_iso_or_equiv
_atom_site_adp_type
_atom_site_occupancy
_atom_site_site_symmetry_order
_atom_site_calc_flag
_atom_site_refinement_flags_posn
_atom_site_refinement_flags_adp
_atom_site_refinement_flags_occupancy
_atom_site_disorder_assembly
_atom_site_disorder_group
Sm1 Sm 0.73835(3) 0.36134(3) 0.24912(2) 0.04252(12) Uani 1 1 d . . . . .
Sm2 Sm 0.74147(3) 0.11353(3) 0.25043(2) 0.04712(13) Uani 1 1 d . . . . .
Si1 Si 0.81135(17) 0.55507(18) 0.24941(10) 0.0509(5) Uani 1 1 d . . . . .
Si2 Si 0.55357(17) 0.25641(19) 0.14205(10) 0.0527(5) Uani 1 1 d . . . . .
Si3 Si 0.66257(16) 0.20914(15) 0.39469(9) 0.0439(4) Uani 1 1 d . . . . .
Si4 Si 0.99573(16) 0.09063(17) 0.21324(9) 0.0482(4) Uani 1 1 d . . . . .
O1 O 0.8769(4) 0.4322(5) 0.2418(3) 0.0552(13) Uani 1 1 d . . . . .
O2 O 0.6781(4) 0.5706(4) 0.2647(2) 0.0436(10) Uani 1 1 d . . . . .
O3 O 0.8085(6) 0.6307(5) 0.1860(3) 0.0649(16) Uani 1 1 d . . . . .
O4 O 0.8501(5) 0.6114(5) 0.3079(3) 0.0608(14) Uani 1 1 d . . . . .
O21 O 0.6450(4) 0.2790(4) 0.1812(2) 0.0522(12) Uani 1 1 d . . . . .
O22 O 0.4203(4) 0.3177(5) 0.1636(2) 0.0560(13) Uani 1 1 d . . . . .
O23 O 0.5533(5) 0.2731(6) 0.0634(3) 0.0642(16) Uani 1 1 d . . . . .
O24 O 0.5887(5) 0.1312(5) 0.1634(3) 0.0599(14) Uani 1 1 d . . . . .
O41 O 0.6778(5) 0.2621(4) 0.3280(2) 0.0515(12) Uani 1 1 d . . . . .
O42 O 0.6902(4) 0.0873(4) 0.3722(2) 0.0486(11) Uani 1 1 d . . . . .
O43 O 0.5373(4) 0.2635(4) 0.4292(2) 0.0446(10) Uani 1 1 d . . . . .
O44 O 0.7539(4) 0.1936(4) 0.4519(3) 0.0499(11) Uani 1 1 d . . . . .
O61 O 0.8845(5) 0.1837(5) 0.2381(3) 0.0538(12) Uani 1 1 d . . . . .
O62 O 0.9548(4) -0.0080(4) 0.2167(2) 0.0516(12) Uani 1 1 d . . . . .
O63 O 1.0313(5) 0.0972(5) 0.1376(2) 0.0563(13) Uani 1 1 d . . . . .
O64 O 1.1118(4) 0.0604(5) 0.2565(2) 0.0543(13) Uani 1 1 d . . . . .
C1 C 0.5765(7) 0.6617(7) 0.2796(3) 0.0574(19) Uani 1 1 d D . . . .
C2 C 0.4716(11) 0.6477(13) 0.2644(7) 0.058(4) Uani 0.5 1 d D . P A 1
H2A H 0.466779 0.593166 0.293786 0.086 Uiso 0.5 1 calc R U P A 1
H2B H 0.474538 0.626639 0.218823 0.086 Uiso 0.5 1 calc R U P A 1
H2C H 0.404361 0.713977 0.270427 0.086 Uiso 0.5 1 calc R U P A 1
C2B C 0.5866(16) 0.7480(13) 0.3157(8) 0.071(5) Uani 0.5 1 d D . P A 2
H2BA H 0.618770 0.785507 0.286625 0.107 Uiso 0.5 1 calc R U P A 2
H2BB H 0.636873 0.718275 0.353758 0.107 Uiso 0.5 1 calc R U P A 2
H2BC H 0.510879 0.796909 0.330549 0.107 Uiso 0.5 1 calc R U P A 2
C3 C 0.5781(13) 0.7622(9) 0.2491(6) 0.050(3) Uani 0.5 1 d D . P A 1
H3A H 0.588648 0.755027 0.201584 0.075 Uiso 0.5 1 calc R U P A 1
H3B H 0.641146 0.773772 0.267984 0.075 Uiso 0.5 1 calc R U P A 1
H3C H 0.505625 0.822007 0.258189 0.075 Uiso 0.5 1 calc R U P A 1
C3B C 0.4944(15) 0.6209(14) 0.3117(9) 0.071(5) Uani 0.5 1 d D . P A 2
H3BA H 0.530438 0.577713 0.350745 0.106 Uiso 0.5 1 calc R U P A 2
H3BB H 0.476268 0.578490 0.280505 0.106 Uiso 0.5 1 calc R U P A 2
H3BC H 0.423966 0.680488 0.324261 0.106 Uiso 0.5 1 calc R U P A 2
C4 C 0.5845(12) 0.6715(13) 0.3569(5) 0.056(4) Uani 0.5 1 d D . P A 1
H4A H 0.651836 0.683817 0.366913 0.083 Uiso 0.5 1 calc R U P A 1
H4B H 0.591021 0.606320 0.379120 0.083 Uiso 0.5 1 calc R U P A 1
H4C H 0.515658 0.730318 0.372021 0.083 Uiso 0.5 1 calc R U P A 1
C4B C 0.5187(15) 0.7088(15) 0.2098(7) 0.079(6) Uani 0.5 1 d D . P A 2
H4BA H 0.501115 0.656432 0.187785 0.118 Uiso 0.5 1 calc R U P A 2
H4BB H 0.571472 0.726829 0.182802 0.118 Uiso 0.5 1 calc R U P A 2
H4BC H 0.448002 0.772054 0.216291 0.118 Uiso 0.5 1 calc R U P A 2
C5 C 0.8310(8) 0.6037(7) 0.1183(4) 0.0562(19) Uani 1 1 d . . . . .
C6 C 0.7730(9) 0.5324(8) 0.1007(4) 0.072(3) Uani 1 1 d . . . . .
H6A H 0.691763 0.566650 0.111820 0.109 Uiso 1 1 calc R U . . .
H6B H 0.809036 0.465431 0.125335 0.109 Uiso 1 1 calc R U . . .
H6C H 0.781242 0.519485 0.053570 0.109 Uiso 1 1 calc R U . . .
C7 C 0.7812(10) 0.7056(9) 0.0780(4) 0.077(3) Uani 1 1 d . . . . .
H7A H 0.819406 0.749973 0.089719 0.116 Uiso 1 1 calc R U . . .
H7B H 0.699303 0.742352 0.086953 0.116 Uiso 1 1 calc R U . . .
H7C H 0.792805 0.690297 0.031283 0.116 Uiso 1 1 calc R U . . .
C8 C 0.9586(9) 0.5450(9) 0.1086(4) 0.076(3) Uani 1 1 d . . . . .
H8A H 0.985628 0.475731 0.130670 0.115 Uiso 1 1 calc R U . . .
H8B H 0.997324 0.584762 0.127242 0.115 Uiso 1 1 calc R U . . .
H8C H 0.975442 0.536499 0.061660 0.115 Uiso 1 1 calc R U . . .
C9 C 0.9333(6) 0.5617(6) 0.3578(3) 0.0473(15) Uani 1 1 d . . . . .
C10 C 0.9257(9) 0.6490(8) 0.4020(4) 0.066(2) Uani 1 1 d . . . . .
H10A H 0.846403 0.687990 0.416005 0.099 Uiso 1 1 calc R U . . .
H10B H 0.951360 0.696713 0.378005 0.099 Uiso 1 1 calc R U . . .
H10C H 0.974373 0.618796 0.440580 0.099 Uiso 1 1 calc R U . . .
C11 C 1.0477(8) 0.5090(9) 0.3266(5) 0.076(3) Uani 1 1 d . . . . .
H11A H 1.045265 0.460180 0.294055 0.114 Uiso 1 1 calc R U . . .
H11B H 1.104806 0.470163 0.360197 0.114 Uiso 1 1 calc R U . . .
H11C H 1.068264 0.561941 0.304958 0.114 Uiso 1 1 calc R U . . .
C12 C 0.9048(13) 0.4831(9) 0.3972(5) 0.097(4) Uani 1 1 d . . . . .
H12A H 0.908718 0.426760 0.368785 0.145 Uiso 1 1 calc R U . . .
H12B H 0.827509 0.518155 0.415046 0.145 Uiso 1 1 calc R U . . .
H12C H 0.959643 0.453367 0.433213 0.145 Uiso 1 1 calc R U . . .
C21 C 0.3381(7) 0.4220(8) 0.1480(4) 0.063(2) Uani 1 1 d . . . . .
C22 C 0.2459(8) 0.4496(10) 0.2010(4) 0.081(3) Uani 1 1 d . . . . .
H22A H 0.278788 0.452639 0.243417 0.122 Uiso 1 1 calc R U . . .
H22B H 0.216215 0.395805 0.203336 0.122 Uiso 1 1 calc R U . . .
H22C H 0.183509 0.518008 0.189976 0.122 Uiso 1 1 calc R U . . .
C23 C 0.2848(8) 0.4253(9) 0.0819(4) 0.069(3) Uani 1 1 d . . . . .
H23A H 0.254780 0.371810 0.081376 0.104 Uiso 1 1 calc R U . . .
H23B H 0.342624 0.411449 0.047541 0.104 Uiso 1 1 calc R U . . .
H23C H 0.222316 0.494856 0.073810 0.104 Uiso 1 1 calc R U . . .
C24 C 0.3932(10) 0.4997(9) 0.1483(5) 0.082(3) Uani 1 1 d . . . . .
H24A H 0.449584 0.483584 0.112970 0.123 Uiso 1 1 calc R U . . .
H24B H 0.430981 0.493962 0.190523 0.123 Uiso 1 1 calc R U . . .
H24C H 0.334086 0.571381 0.141510 0.123 Uiso 1 1 calc R U . . .
C25 C 0.6469(8) 0.2545(9) 0.0175(4) 0.068(3) Uani 1 1 d . . . . .
C26 C 0.5984(10) 0.2472(11) -0.0489(4) 0.092(4) Uani 1 1 d . . . . .
H26A H 0.573972 0.189914 -0.047156 0.138 Uiso 1 1 calc R U . . .
H26B H 0.657317 0.233442 -0.082584 0.138 Uiso 1 1 calc R U . . .
H26C H 0.532834 0.313553 -0.059668 0.138 Uiso 1 1 calc R U . . .
C27 C 0.6757(8) 0.3490(8) 0.0187(5) 0.071(2) Uani 1 1 d . . . . .
H27A H 0.691961 0.360303 0.063876 0.106 Uiso 1 1 calc R U . . .
H27B H 0.610702 0.411491 0.001772 0.106 Uiso 1 1 calc R U . . .
H27C H 0.742836 0.336127 -0.008670 0.106 Uiso 1 1 calc R U . . .
C28 C 0.7474(8) 0.1544(9) 0.0369(5) 0.082(3) Uani 1 1 d . . . . .
H28A H 0.723159 0.097065 0.040905 0.123 Uiso 1 1 calc R U . . .
H28B H 0.777542 0.162837 0.079102 0.123 Uiso 1 1 calc R U . . .
H28C H 0.806901 0.138045 0.003422 0.123 Uiso 1 1 calc R U . . .
C29 C 0.5316(9) 0.0641(10) 0.1488(6) 0.085(3) Uani 1 1 d . U . . .
C30 C 0.4794(11) 0.0879(12) 0.0830(5) 0.106(4) Uani 1 1 d . U . . .
H30A H 0.537287 0.084203 0.050446 0.159 Uiso 1 1 calc R U . . .
H30B H 0.417154 0.158587 0.081772 0.159 Uiso 1 1 calc R U . . .
H30C H 0.449227 0.036577 0.073068 0.159 Uiso 1 1 calc R U . . .
C31 C 0.4430(8) 0.0795(9) 0.2025(4) 0.073(3) Uani 1 1 d . U . . .
H31A H 0.480631 0.063902 0.245434 0.110 Uiso 1 1 calc R U . . .
H31B H 0.406227 0.032047 0.195874 0.110 Uiso 1 1 calc R U . . .
H31C H 0.385173 0.152319 0.200626 0.110 Uiso 1 1 calc R U . . .
C32 C 0.6231(13) -0.0456(12) 0.1538(9) 0.132(5) Uani 1 1 d . U . . .
H32A H 0.655243 -0.059804 0.198185 0.198 Uiso 1 1 calc R U . . .
H32B H 0.683433 -0.053446 0.122033 0.198 Uiso 1 1 calc R U . . .
H32C H 0.590408 -0.095290 0.144454 0.198 Uiso 1 1 calc R U . . .
C41 C 0.7065(7) -0.0059(7) 0.4126(4) 0.0564(18) Uani 1 1 d . . . . .
C42 C 0.6747(9) -0.0745(7) 0.3696(5) 0.071(2) Uani 1 1 d . . . . .
H42A H 0.681667 -0.137652 0.394713 0.106 Uiso 1 1 calc R U . . .
H42B H 0.725980 -0.094884 0.331750 0.106 Uiso 1 1 calc R U . . .
H42C H 0.595750 -0.035809 0.354434 0.106 Uiso 1 1 calc R U . . .
C43 C 0.6291(8) 0.0252(8) 0.4735(5) 0.068(2) Uani 1 1 d . . . . .
H43A H 0.549342 0.063786 0.459632 0.102 Uiso 1 1 calc R U . . .
H43B H 0.651016 0.069849 0.500789 0.102 Uiso 1 1 calc R U . . .
H43C H 0.637658 -0.038222 0.498737 0.102 Uiso 1 1 calc R U . . .
C44 C 0.8315(7) -0.0588(7) 0.4335(5) 0.062(2) Uani 1 1 d . . . . .
H44A H 0.850412 -0.009652 0.458292 0.094 Uiso 1 1 calc R U . . .
H44B H 0.880070 -0.079589 0.394520 0.094 Uiso 1 1 calc R U . . .
H44C H 0.844345 -0.121175 0.461109 0.094 Uiso 1 1 calc R U . . .
C45 C 0.4241(6) 0.3136(6) 0.4023(3) 0.0496(16) Uani 1 1 d . . . . .
C46 C 0.4017(8) 0.4235(7) 0.3782(4) 0.062(2) Uani 1 1 d . . . . .
H46A H 0.452531 0.419690 0.341321 0.092 Uiso 1 1 calc R U . . .
H46B H 0.416018 0.461562 0.413762 0.092 Uiso 1 1 calc R U . . .
H46C H 0.322077 0.460311 0.363767 0.092 Uiso 1 1 calc R U . . .
C47 C 0.4089(7) 0.2488(7) 0.3469(4) 0.0587(19) Uani 1 1 d . . . . .
H47A H 0.424983 0.177856 0.363774 0.088 Uiso 1 1 calc R U . . .
H47B H 0.461892 0.244705 0.311151 0.088 Uiso 1 1 calc R U . . .
H47C H 0.330294 0.282609 0.330467 0.088 Uiso 1 1 calc R U . . .
C48 C 0.3442(7) 0.3173(8) 0.4586(4) 0.064(2) Uani 1 1 d . . . . .
H48A H 0.356891 0.355091 0.494917 0.097 Uiso 1 1 calc R U . . .
H48B H 0.359438 0.245570 0.473461 0.097 Uiso 1 1 calc R U . . .
H48C H 0.264833 0.353585 0.443630 0.097 Uiso 1 1 calc R U . . .
C49 C 0.7623(7) 0.2697(7) 0.4956(4) 0.0577(19) Uani 1 1 d . . . . .
C50 C 0.6938(9) 0.2683(9) 0.5562(4) 0.073(3) Uani 1 1 d . . . . .
H50A H 0.725580 0.197477 0.576413 0.109 Uiso 1 1 calc R U . . .
H50B H 0.614057 0.288256 0.543876 0.109 Uiso 1 1 calc R U . . .
H50C H 0.697541 0.318107 0.587573 0.109 Uiso 1 1 calc R U . . .
C51 C 0.8869(9) 0.2339(10) 0.5083(6) 0.089(4) Uani 1 1 d . . . . .
H51A H 0.925338 0.238996 0.467530 0.133 Uiso 1 1 calc R U . . .
H51B H 0.919423 0.160892 0.524815 0.133 Uiso 1 1 calc R U . . .
H51C H 0.897838 0.278460 0.541050 0.133 Uiso 1 1 calc R U . . .
C52 C 0.7073(10) 0.3808(8) 0.4636(5) 0.078(3) Uani 1 1 d . . . . .
H52A H 0.625419 0.401614 0.457414 0.117 Uiso 1 1 calc R U . . .
H52B H 0.743157 0.380914 0.421037 0.117 Uiso 1 1 calc R U . . .
H52C H 0.718481 0.430544 0.492127 0.117 Uiso 1 1 calc R U . . .
C61 C 1.0108(9) -0.1151(7) 0.1933(5) 0.071(3) Uani 1 1 d . . . . .
C62 C 0.9598(12) -0.1786(9) 0.2339(6) 0.089(3) Uani 1 1 d . . . . .
H62A H 0.974904 -0.175253 0.280556 0.134 Uiso 1 1 calc R U . . .
H62B H 0.994815 -0.251925 0.220761 0.134 Uiso 1 1 calc R U . . .
H62C H 0.877195 -0.149285 0.226496 0.134 Uiso 1 1 calc R U . . .
C63 C 0.9842(10) -0.1136(9) 0.1214(5) 0.087(3) Uani 1 1 d . . . . .
H63A H 1.013874 -0.069247 0.096946 0.130 Uiso 1 1 calc R U . . .
H63B H 0.901357 -0.085441 0.115248 0.130 Uiso 1 1 calc R U . . .
H63C H 1.020231 -0.185256 0.105312 0.130 Uiso 1 1 calc R U . . .
C64 C 1.1401(10) -0.1582(9) 0.2046(7) 0.094(4) Uani 1 1 d . . . . .
H64A H 1.170339 -0.114574 0.179863 0.142 Uiso 1 1 calc R U . . .
H64B H 1.177140 -0.230535 0.189866 0.142 Uiso 1 1 calc R U . . .
H64C H 1.155254 -0.156902 0.251465 0.142 Uiso 1 1 calc R U . . .
C65 C 1.0792(8) 0.1616(8) 0.1037(4) 0.062(2) Uani 1 1 d . . . . .
C66 C 1.1090(9) 0.2299(9) 0.1504(4) 0.070(2) Uani 1 1 d . . . . .
H66A H 1.041195 0.272386 0.175829 0.104 Uiso 1 1 calc R U . . .
H66B H 1.134768 0.276211 0.124963 0.104 Uiso 1 1 calc R U . . .
H66C H 1.169964 0.184675 0.180312 0.104 Uiso 1 1 calc R U . . .
C67 C 1.1842(11) 0.0884(11) 0.0699(7) 0.113(5) Uani 1 1 d . . . . .
H67A H 1.163101 0.052453 0.035738 0.170 Uiso 1 1 calc R U . . .
H67B H 1.234706 0.036458 0.101854 0.170 Uiso 1 1 calc R U . . .
H67C H 1.223835 0.128208 0.050042 0.170 Uiso 1 1 calc R U . . .
C68 C 0.9862(11) 0.2362(11) 0.0575(5) 0.097(4) Uani 1 1 d . . . . .
H68A H 0.917902 0.277515 0.082930 0.146 Uiso 1 1 calc R U . . .
H68B H 0.967338 0.195530 0.025462 0.146 Uiso 1 1 calc R U . . .
H68C H 1.013639 0.283544 0.034608 0.146 Uiso 1 1 calc R U . . .
C69 C 1.1288(8) 0.0726(9) 0.3243(4) 0.065(2) Uani 1 1 d . . . . .
C70 C 1.0511(8) 0.0369(9) 0.3664(4) 0.074(3) Uani 1 1 d . . . . .
H70A H 0.971265 0.086707 0.359863 0.111 Uiso 1 1 calc R U . . .
H70B H 1.071523 0.034303 0.412746 0.111 Uiso 1 1 calc R U . . .
H70C H 1.061237 -0.033047 0.353473 0.111 Uiso 1 1 calc R U . . .
C71 C 1.1022(10) 0.1869(10) 0.3361(5) 0.079(3) Uani 1 1 d . . . . .
H71A H 1.022292 0.231084 0.324774 0.119 Uiso 1 1 calc R U . . .
H71B H 1.152151 0.208356 0.308847 0.119 Uiso 1 1 calc R U . . .
H71C H 1.115093 0.194966 0.382448 0.119 Uiso 1 1 calc R U . . .
C72 C 1.2549(9) 0.0024(10) 0.3381(5) 0.080(3) Uani 1 1 d . . . . .
H72A H 1.268844 -0.071385 0.334210 0.119 Uiso 1 1 calc R U . . .
H72B H 1.274098 0.013876 0.382574 0.119 Uiso 1 1 calc R U . . .
H72C H 1.302361 0.019736 0.306392 0.119 Uiso 1 1 calc R U . . .

loop_
_atom_site_aniso_label
_atom_site_aniso_U_11
_atom_site_aniso_U_22
_atom_site_aniso_U_33
_atom_site_aniso_U_23
_atom_site_aniso_U_13
_atom_site_aniso_U_12
Sm1 0.04862(19) 0.0450(2) 0.04052(18) -0.00843(14) 0.01191(13) -0.02590(17)
Sm2 0.0498(2) 0.0449(2) 0.0525(2) -0.01540(16) 0.01888(15) -0.02512(18)
Si1 0.0544(10) 0.0563(13) 0.0494(9) -0.0146(9) 0.0079(8) -0.0299(9)
Si2 0.0529(10) 0.0622(13) 0.0523(10) -0.0194(9) 0.0122(8) -0.0323(10)
Si3 0.0496(9) 0.0382(10) 0.0474(9) -0.0070(7) 0.0170(7) -0.0220(8)
Si4 0.0496(9) 0.0501(12) 0.0474(9) -0.0119(8) 0.0164(7) -0.0231(9)
O1 0.056(3) 0.053(3) 0.064(3) -0.019(3) 0.013(2) -0.029(3)
O2 0.056(3) 0.042(3) 0.039(2) -0.0011(18) 0.0027(18) -0.027(2)
O3 0.096(4) 0.063(4) 0.056(3) -0.021(3) 0.028(3) -0.053(3)
O4 0.065(3) 0.046(3) 0.075(3) -0.011(3) -0.010(3) -0.025(3)
O21 0.055(3) 0.051(3) 0.057(3) -0.011(2) 0.002(2) -0.027(2)
O22 0.050(3) 0.070(4) 0.047(3) -0.015(2) 0.012(2) -0.024(3)
O23 0.059(3) 0.095(5) 0.053(3) -0.029(3) 0.016(2) -0.045(3)
O24 0.058(3) 0.062(4) 0.075(3) -0.026(3) 0.020(2) -0.039(3)
O41 0.068(3) 0.040(3) 0.054(3) -0.019(2) 0.029(2) -0.029(2)
O42 0.056(3) 0.043(3) 0.055(3) -0.005(2) 0.015(2) -0.029(2)
O43 0.049(2) 0.046(3) 0.037(2) -0.0004(19) 0.0088(18) -0.018(2)
O44 0.047(2) 0.046(3) 0.061(3) -0.010(2) 0.012(2) -0.023(2)
O61 0.057(3) 0.054(3) 0.059(3) -0.016(2) 0.014(2) -0.032(3)
O62 0.057(3) 0.044(3) 0.055(3) -0.018(2) 0.019(2) -0.022(2)
O63 0.064(3) 0.066(4) 0.046(3) -0.009(2) 0.015(2) -0.034(3)
O64 0.052(3) 0.065(4) 0.046(2) -0.004(2) 0.012(2) -0.024(3)
C1 0.057(4) 0.061(5) 0.059(4) -0.007(4) 0.012(3) -0.029(4)
C2 0.050(8) 0.056(11) 0.060(9) -0.002(8) 0.001(7) -0.016(7)
C2B 0.069(10) 0.070(13) 0.082(12) -0.013(10) -0.007(9) -0.036(10)
C3 0.064(8) 0.032(7) 0.045(7) 0.000(5) 0.012(6) -0.011(6)
C3B 0.063(10) 0.046(10) 0.105(15) -0.002(10) 0.024(10) -0.026(9)
C4 0.052(7) 0.069(11) 0.051(7) -0.024(7) 0.017(6) -0.029(8)
C4B 0.064(10) 0.073(14) 0.097(14) -0.021(11) 0.008(9) -0.025(10)
C5 0.081(5) 0.055(5) 0.047(4) -0.006(3) 0.015(3) -0.043(4)
C6 0.098(7) 0.074(7) 0.063(5) -0.012(4) -0.006(5) -0.052(6)
C7 0.109(8) 0.082(7) 0.060(5) -0.015(5) 0.013(5) -0.059(6)
C8 0.081(6) 0.096(8) 0.061(5) -0.022(5) 0.023(4) -0.045(6)
C9 0.060(4) 0.047(4) 0.040(3) 0.000(3) 0.002(3) -0.029(3)
C10 0.094(6) 0.069(6) 0.052(4) 0.000(4) -0.010(4) -0.050(5)
C11 0.065(5) 0.090(8) 0.074(6) -0.010(5) 0.002(4) -0.032(5)
C12 0.170(13) 0.082(8) 0.067(6) -0.016(5) 0.040(7) -0.082(9)
C21 0.055(4) 0.078(6) 0.049(4) -0.015(4) 0.002(3) -0.020(4)
C22 0.068(5) 0.108(9) 0.038(4) -0.012(4) 0.006(4) -0.008(5)
C23 0.065(5) 0.101(8) 0.047(4) -0.017(4) 0.008(3) -0.039(5)
C24 0.099(7) 0.074(7) 0.070(6) -0.019(5) -0.012(5) -0.032(6)
C25 0.067(5) 0.087(7) 0.066(5) -0.030(5) 0.025(4) -0.045(5)
C26 0.105(8) 0.147(12) 0.060(5) -0.044(6) 0.037(5) -0.085(8)
C27 0.072(5) 0.081(7) 0.073(5) -0.008(5) 0.012(4) -0.047(5)
C28 0.076(6) 0.089(8) 0.101(7) -0.048(6) 0.049(5) -0.053(6)
C29 0.087(5) 0.101(7) 0.104(6) -0.058(5) 0.044(5) -0.072(5)
C30 0.139(9) 0.171(11) 0.072(6) -0.062(7) 0.047(6) -0.126(8)
C31 0.079(5) 0.097(7) 0.070(5) -0.020(5) 0.022(4) -0.063(5)
C32 0.120(9) 0.105(9) 0.208(13) -0.074(9) 0.069(9) -0.081(8)
C41 0.057(4) 0.044(4) 0.078(5) 0.008(4) 0.003(4) -0.032(4)
C42 0.083(6) 0.044(5) 0.100(7) 0.009(5) -0.009(5) -0.042(5)
C43 0.070(5) 0.062(6) 0.077(5) 0.016(4) 0.014(4) -0.035(5)
C44 0.060(4) 0.048(5) 0.082(5) -0.007(4) 0.000(4) -0.025(4)
C45 0.050(3) 0.050(5) 0.046(3) -0.003(3) 0.009(3) -0.019(3)
C46 0.076(5) 0.057(5) 0.050(4) -0.001(3) -0.001(4) -0.026(4)
C47 0.060(4) 0.059(5) 0.062(4) -0.009(4) 0.003(3) -0.030(4)
C48 0.048(4) 0.077(6) 0.059(4) 0.001(4) 0.015(3) -0.019(4)
C49 0.069(5) 0.054(5) 0.057(4) -0.018(4) 0.018(4) -0.032(4)
C50 0.086(6) 0.077(7) 0.059(5) -0.011(4) 0.017(4) -0.038(5)
C51 0.068(5) 0.088(8) 0.120(9) -0.037(7) -0.001(5) -0.039(6)
C52 0.115(8) 0.059(6) 0.083(6) -0.020(5) 0.016(6) -0.058(6)
C61 0.091(6) 0.049(5) 0.078(5) -0.030(4) 0.038(5) -0.035(5)
C62 0.126(10) 0.059(6) 0.088(7) -0.014(5) 0.032(7) -0.044(7)
C63 0.109(8) 0.075(7) 0.088(7) -0.044(6) 0.042(6) -0.047(6)
C64 0.094(8) 0.058(7) 0.123(9) -0.023(6) 0.030(7) -0.022(6)
C65 0.066(5) 0.084(7) 0.049(4) -0.005(4) 0.017(3) -0.046(5)
C66 0.085(6) 0.078(7) 0.061(5) -0.004(4) 0.016(4) -0.049(5)
C67 0.103(9) 0.100(10) 0.161(12) -0.058(9) 0.083(9) -0.065(8)
C68 0.115(9) 0.132(12) 0.079(6) 0.017(7) -0.014(6) -0.087(9)
C69 0.064(5) 0.087(7) 0.048(4) -0.011(4) 0.011(3) -0.037(5)
C70 0.075(5) 0.104(8) 0.053(4) -0.017(5) 0.015(4) -0.047(6)
C71 0.095(7) 0.102(9) 0.062(5) -0.016(5) 0.007(5) -0.061(7)
C72 0.073(6) 0.098(9) 0.069(5) 0.014(5) 0.002(4) -0.039(6)

loop_
_atom_type_symbol
_atom_type_description
_atom_type_scat_dispersion_real
_atom_type_scat_dispersion_imag
_atom_type_scat_source
C C 0.0181 0.0091 'International Tables Vol C Tables 4.2.6.8 and 6.1.1.4'
H H 0.0000 0.0000 'International Tables Vol C Tables 4.2.6.8 and 6.1.1.4'
O O 0.0492 0.0322 'International Tables Vol C Tables 4.2.6.8 and 6.1.1.4'
Si Si 0.2541 0.3302 'International Tables Vol C Tables 4.2.6.8 and 6.1.1.4'
Sm Sm -5.3236 12.2178 'International Tables Vol C Tables 4.2.6.8 and 6.1.1.4'

loop_
_exptl_crystal_face_index_h
_exptl_crystal_face_index_k
_exptl_crystal_face_index_l
_exptl_crystal_face_perp_dist
-2 -6 -11 0.1013
-6 -6 7 0.1110
1 -1 -13 0.1414
-5 0 -10 0.1143
-7 2 -3 0.1125
3 0 12 0.1744
5 -1 9 0.1633
2 6 -9 0.1373
2 8 -6 0.1404
1 7 7 0.2578
5 6 -9 0.1439
6 8 -3 0.1541
6 6 -8 0.1417
-2 0 13 0.1995
-4 0 11 0.1840
8 3 -4 0.1304
4 -4 -6 0.1230
4 -3 8 0.1476
-2 -9 -3 0.1350
-3 -8 6 0.1441
-7 -6 -5 0.1195
-6 -3 9 0.1394
-4 -1 11 0.1759
-7 0 5 0.1318
-6 -2 -8 0.1110
-8 -1 0 0.1226
-2 5 -9 0.1256
-1 6 -7 0.1268
7 0 -3 0.1245
8 0 0 0.1284

loop_
_geom_angle_atom_site_label_1
_geom_angle_atom_site_label_2
_geom_angle_atom_site_label_3
_geom_angle
O1 Sm1 O41 138.1(2)
O1 Sm1 O61 91.66(18)
O41 Sm1 O61 77.51(17)
O1 Sm1 O21 140.83(17)
O41 Sm1 O21 76.36(18)
O61 Sm1 O21 76.77(18)
O1 Sm1 O2 58.80(16)
O41 Sm1 O2 120.51(14)
O61 Sm1 O2 150.14(16)
O21 Sm1 O2 128.23(17)
O1 Sm1 Si1 27.84(14)
O41 Sm1 Si1 137.78(11)
O61 Sm1 Si1 119.48(13)
O21 Sm1 Si1 142.17(14)
O2 Sm1 Si1 31.02(10)
O1 Sm1 Sm2 136.38(13)
O41 Sm1 Sm2 46.33(10)
O61 Sm1 Sm2 44.77(12)
O21 Sm1 Sm2 46.59(14)
O2 Sm1 Sm2 163.92(10)
Si1 Sm1 Sm2 164.06(4)
O61 Sm2 O41 75.84(16)
O61 Sm2 O21 75.45(19)
O41 Sm2 O21 73.86(17)
O61 Sm2 O24 125.38(19)
O41 Sm2 O24 113.74(18)
O21 Sm2 O24 58.72(18)
O61 Sm2 O42 114.32(16)
O41 Sm2 O42 59.11(16)
O21 Sm2 O42 125.38(16)
O24 Sm2 O42 115.87(16)
O61 Sm2 O62 58.73(17)
O41 Sm2 O62 126.77(17)
O21 Sm2 O62 115.20(17)
O24 Sm2 O62 114.65(15)
O42 Sm2 O62 114.65(17)
O61 Sm2 Si4 27.79(13)
O41 Sm2 Si4 101.16(12)
O21 Sm2 Si4 93.29(12)
O24 Sm2 Si4 123.36(12)
O42 Sm2 Si4 120.21(12)
O62 Sm2 Si4 31.04(12)
O61 Sm2 Si2 101.09(15)
O41 Sm2 Si2 91.53(14)
O21 Sm2 Si2 28.31(12)
O24 Sm2 Si2 30.60(14)
O42 Sm2 Si2 123.39(12)
O62 Sm2 Si2 121.39(12)
Si4 Sm2 Si2 111.84(5)
O61 Sm2 Si3 93.79(12)
O41 Sm2 Si3 28.31(12)
O21 Sm2 Si3 99.40(11)
O24 Sm2 Si3 119.95(11)
O42 Sm2 Si3 30.84(12)
O62 Sm2 Si3 124.83(12)
Si4 Sm2 Si3 112.05(5)
Si2 Sm2 Si3 109.63(5)
O61 Sm2 Sm1 44.53(13)
O41 Sm2 Sm1 44.45(11)
O21 Sm2 Sm1 45.13(11)
O24 Sm2 Sm1 103.53(14)
O42 Sm2 Sm1 102.76(11)
O62 Sm2 Sm1 102.86(12)
Si4 Sm2 Sm1 71.85(4)
Si2 Sm2 Sm1 72.93(4)
Si3 Sm2 Sm1 72.11(4)
O1 Si1 O3 117.7(3)
O1 Si1 O4 119.2(3)
O3 Si1 O4 100.9(3)
O1 Si1 O2 102.4(3)
O3 Si1 O2 108.2(3)
O4 Si1 O2 108.0(3)
O1 Si1 Sm1 44.80(19)
O3 Si1 Sm1 125.8(2)
O4 Si1 Sm1 133.1(3)
O2 Si1 Sm1 57.72(18)
O21 Si2 O23 116.3(3)
O21 Si2 O22 117.6(3)
O23 Si2 O22 105.0(3)
O21 Si2 O24 101.4(3)
O23 Si2 O24 111.3(3)
O22 Si2 O24 104.6(3)
O21 Si2 Sm2 49.2(2)
O23 Si2 Sm2 135.1(2)
O22 Si2 Sm2 119.3(2)
O24 Si2 Sm2 52.6(2)
O41 Si3 O44 116.8(3)
O41 Si3 O43 116.3(3)
O44 Si3 O43 105.7(2)
O41 Si3 O42 102.0(2)
O44 Si3 O42 104.8(3)
O43 Si3 O42 110.7(3)
O41 Si3 Sm2 48.75(17)
O44 Si3 Sm2 121.84(18)
O43 Si3 Sm2 131.99(19)
O42 Si3 Sm2 53.36(17)
O61 Si4 O63 117.2(3)
O61 Si4 O64 116.6(3)
O63 Si4 O64 106.2(3)
O61 Si4 O62 100.8(3)
O63 Si4 O62 104.7(3)
O64 Si4 O62 110.6(3)
O61 Si4 Sm2 46.3(2)
O63 Si4 Sm2 120.6(2)
O64 Si4 Sm2 132.96(19)
O62 Si4 Sm2 54.66(17)
Si1 O1 Sm1 107.4(3)
C1 O2 Si1 131.6(4)
C1 O2 Sm1 137.1(4)
Si1 O2 Sm1 91.3(2)
C5 O3 Si1 128.8(5)
C9 O4 Si1 127.7(5)
Si2 O21 Sm1 163.3(3)
Si2 O21 Sm2 102.5(3)
Sm1 O21 Sm2 88.28(17)
C21 O22 Si2 130.5(6)
C25 O23 Si2 130.9(6)
C29 O24 Si2 129.9(7)
C29 O24 Sm2 131.8(7)
Si2 O24 Sm2 96.8(2)
Si3 O41 Sm1 161.0(3)
Si3 O41 Sm2 102.9(2)
Sm1 O41 Sm2 89.22(14)
C41 O42 Si3 129.8(5)
C41 O42 Sm2 132.9(5)
Si3 O42 Sm2 95.8(2)
C45 O43 Si3 132.0(4)
C49 O44 Si3 130.0(5)
Si4 O61 Sm1 159.3(3)
Si4 O61 Sm2 105.9(3)
Sm1 O61 Sm2 90.70(17)
C61 O62 Si4 130.8(5)
C61 O62 Sm2 133.3(5)
Si4 O62 Sm2 94.3(2)
C65 O63 Si4 132.2(5)
C69 O64 Si4 131.8(5)
O2 C1 C2 111.9(9)
O2 C1 C2B 119.0(9)
O2 C1 C3 111.9(7)
C2 C1 C3 113.9(9)
O2 C1 C3B 106.1(9)
C2B C1 C3B 113.7(9)
O2 C1 C4 103.7(8)
C2 C1 C4 109.2(8)
C3 C1 C4 105.5(8)
O2 C1 C4B 104.9(8)
C2B C1 C4B 108.0(9)
C3B C1 C4B 103.7(9)
C1 C2 H2A 109.5
C1 C2 H2B 109.5
H2A C2 H2B 109.5
C1 C2 H2C 109.5
H2A C2 H2C 109.5
H2B C2 H2C 109.5
C1 C2B H2BA 109.5
C1 C2B H2BB 109.5
H2BA C2B H2BB 109.5
C1 C2B H2BC 109.5
H2BA C2B H2BC 109.5
H2BB C2B H2BC 109.5
C1 C3 H3A 109.5
C1 C3 H3B 109.5
H3A C3 H3B 109.5
C1 C3 H3C 109.5
H3A C3 H3C 109.5
H3B C3 H3C 109.5
C1 C3B H3BA 109.5
C1 C3B H3BB 109.5
H3BA C3B H3BB 109.5
C1 C3B H3BC 109.5
H3BA C3B H3BC 109.5
H3BB C3B H3BC 109.5
C1 C4 H4A 109.5
C1 C4 H4B 109.5
H4A C4 H4B 109.5
C1 C4 H4C 109.5
H4A C4 H4C 109.5
H4B C4 H4C 109.5
C1 C4B H4BA 109.5
C1 C4B H4BB 109.5
H4BA C4B H4BB 109.5
C1 C4B H4BC 109.5
H4BA C4B H4BC 109.5
H4BB C4B H4BC 109.5
O3 C5 C8 109.1(7)
O3 C5 C7 107.0(7)
C8 C5 C7 112.1(8)
O3 C5 C6 108.9(6)
C8 C5 C6 109.1(8)
C7 C5 C6 110.6(8)
C5 C6 H6A 109.5
C5 C6 H6B 109.5
H6A C6 H6B 109.5
C5 C6 H6C 109.5
H6A C6 H6C 109.5
H6B C6 H6C 109.5
C5 C7 H7A 109.5
C5 C7 H7B 109.5
H7A C7 H7B 109.5
C5 C7 H7C 109.5
H7A C7 H7C 109.5
H7B C7 H7C 109.5
C5 C8 H8A 109.5
C5 C8 H8B 109.5
H8A C8 H8B 109.5
C5 C8 H8C 109.5
H8A C8 H8C 109.5
H8B C8 H8C 109.5
O4 C9 C11 108.8(6)
O4 C9 C12 110.5(8)
C11 C9 C12 110.5(9)
O4 C9 C10 105.4(6)
C11 C9 C10 112.6(8)
C12 C9 C10 109.0(7)
C9 C10 H10A 109.5
C9 C10 H10B 109.5
H10A C10 H10B 109.5
C9 C10 H10C 109.5
H10A C10 H10C 109.5
H10B C10 H10C 109.5
C9 C11 H11A 109.5
C9 C11 H11B 109.5
H11A C11 H11B 109.5
C9 C11 H11C 109.5
H11A C11 H11C 109.5
H11B C11 H11C 109.5
C9 C12 H12A 109.5
C9 C12 H12B 109.5
H12A C12 H12B 109.5
C9 C12 H12C 109.5
H12A C12 H12C 109.5
H12B C12 H12C 109.5
O22 C21 C23 110.0(7)
O22 C21 C22 106.4(8)
C23 C21 C22 109.2(7)
O22 C21 C24 110.9(7)
C23 C21 C24 110.4(9)
C22 C21 C24 109.9(9)
C21 C22 H22A 109.5
C21 C22 H22B 109.5
H22A C22 H22B 109.5
C21 C22 H22C 109.5
H22A C22 H22C 109.5
H22B C22 H22C 109.5
C21 C23 H23A 109.5
C21 C23 H23B 109.5
H23A C23 H23B 109.5
C21 C23 H23C 109.5
H23A C23 H23C 109.5
H23B C23 H23C 109.5
C21 C24 H24A 109.5
C21 C24 H24B 109.5
H24A C24 H24B 109.5
C21 C24 H24C 109.5
H24A C24 H24C 109.5
H24B C24 H24C 109.5
O23 C25 C28 109.7(8)
O23 C25 C27 107.5(7)
C28 C25 C27 111.9(8)
O23 C25 C26 104.5(7)
C28 C25 C26 111.8(9)
C27 C25 C26 111.0(10)
C25 C26 H26A 109.5
C25 C26 H26B 109.5
H26A C26 H26B 109.5
C25 C26 H26C 109.5
H26A C26 H26C 109.5
H26B C26 H26C 109.5
C25 C27 H27A 109.5
C25 C27 H27B 109.5
H27A C27 H27B 109.5
C25 C27 H27C 109.5
H27A C27 H27C 109.5
H27B C27 H27C 109.5
C25 C28 H28A 109.5
C25 C28 H28B 109.5
H28A C28 H28B 109.5
C25 C28 H28C 109.5
H28A C28 H28C 109.5
H28B C28 H28C 109.5
O24 C29 C30 111.7(10)
O24 C29 C32 105.1(9)
C30 C29 C32 111.1(10)
O24 C29 C31 107.2(6)
C30 C29 C31 111.9(9)
C32 C29 C31 109.5(11)
C29 C30 H30A 109.5
C29 C30 H30B 109.5
H30A C30 H30B 109.5
C29 C30 H30C 109.5
H30A C30 H30C 109.5
H30B C30 H30C 109.5
C29 C31 H31A 109.5
C29 C31 H31B 109.5
H31A C31 H31B 109.5
C29 C31 H31C 109.5
H31A C31 H31C 109.5
H31B C31 H31C 109.5
C29 C32 H32A 109.5
C29 C32 H32B 109.5
H32A C32 H32B 109.5
C29 C32 H32C 109.5
H32A C32 H32C 109.5
H32B C32 H32C 109.5
O42 C41 C42 105.8(7)
O42 C41 C44 108.0(6)
C42 C41 C44 111.9(8)
O42 C41 C43 110.3(7)
C42 C41 C43 110.7(7)
C44 C41 C43 110.0(8)
C41 C42 H42A 109.5
C41 C42 H42B 109.5
H42A C42 H42B 109.5
C41 C42 H42C 109.5
H42A C42 H42C 109.5
H42B C42 H42C 109.5
C41 C43 H43A 109.5
C41 C43 H43B 109.5
H43A C43 H43B 109.5
C41 C43 H43C 109.5
H43A C43 H43C 109.5
H43B C43 H43C 109.5
C41 C44 H44A 109.5
C41 C44 H44B 109.5
H44A C44 H44B 109.5
C41 C44 H44C 109.5
H44A C44 H44C 109.5
H44B C44 H44C 109.5
O43 C45 C46 109.2(7)
O43 C45 C48 105.6(6)
C46 C45 C48 110.5(7)
O43 C45 C47 110.7(6)
C46 C45 C47 111.3(7)
C48 C45 C47 109.4(7)
C45 C46 H46A 109.5
C45 C46 H46B 109.5
H46A C46 H46B 109.5
C45 C46 H46C 109.5
H46A C46 H46C 109.5
H46B C46 H46C 109.5
C45 C47 H47A 109.5
C45 C47 H47B 109.5
H47A C47 H47B 109.5
C45 C47 H47C 109.5
H47A C47 H47C 109.5
H47B C47 H47C 109.5
C45 C48 H48A 109.5
C45 C48 H48B 109.5
H48A C48 H48B 109.5
C45 C48 H48C 109.5
H48A C48 H48C 109.5
H48B C48 H48C 109.5
O44 C49 C51 105.6(7)
O44 C49 C50 106.3(7)
C51 C49 C50 113.8(9)
O44 C49 C52 110.3(7)
C51 C49 C52 112.5(9)
C50 C49 C52 108.1(8)
C49 C50 H50A 109.5
C49 C50 H50B 109.5
H50A C50 H50B 109.5
C49 C50 H50C 109.5
H50A C50 H50C 109.5
H50B C50 H50C 109.5
C49 C51 H51A 109.5
C49 C51 H51B 109.5
H51A C51 H51B 109.5
C49 C51 H51C 109.5
H51A C51 H51C 109.5
H51B C51 H51C 109.5
C49 C52 H52A 109.5
C49 C52 H52B 109.5
H52A C52 H52B 109.5
C49 C52 H52C 109.5
H52A C52 H52C 109.5
H52B C52 H52C 109.5
O62 C61 C63 108.7(9)
O62 C61 C62 105.5(6)
C63 C61 C62 111.2(9)
O62 C61 C64 109.7(8)
C63 C61 C64 110.8(8)
C62 C61 C64 110.8(11)
C61 C62 H62A 109.5
C61 C62 H62B 109.5
H62A C62 H62B 109.5
C61 C62 H62C 109.5
H62A C62 H62C 109.5
H62B C62 H62C 109.5
C61 C63 H63A 109.5
C61 C63 H63B 109.5
H63A C63 H63B 109.5
C61 C63 H63C 109.5
H63A C63 H63C 109.5
H63B C63 H63C 109.5
C61 C64 H64A 109.5
C61 C64 H64B 109.5
H64A C64 H64B 109.5
C61 C64 H64C 109.5
H64A C64 H64C 109.5
H64B C64 H64C 109.5
O63 C65 C67 106.7(9)
O63 C65 C68 106.4(7)
C67 C65 C68 114.3(10)
O63 C65 C66 112.5(6)
C67 C65 C66 110.0(9)
C68 C65 C66 107.0(9)
C65 C66 H66A 109.5
C65 C66 H66B 109.5
H66A C66 H66B 109.5
C65 C66 H66C 109.5
H66A C66 H66C 109.5
H66B C66 H66C 109.5
C65 C67 H67A 109.5
C65 C67 H67B 109.5
H67A C67 H67B 109.5
C65 C67 H67C 109.5
H67A C67 H67C 109.5
H67B C67 H67C 109.5
C65 C68 H68A 109.5
C65 C68 H68B 109.5
H68A C68 H68B 109.5
C65 C68 H68C 109.5
H68A C68 H68C 109.5
H68B C68 H68C 109.5
O64 C69 C71 109.6(8)
O64 C69 C72 105.6(7)
C71 C69 C72 110.6(9)
O64 C69 C70 109.5(7)
C71 C69 C70 110.6(7)
C72 C69 C70 110.9(9)
C69 C70 H70A 109.5
C69 C70 H70B 109.5
H70A C70 H70B 109.5
C69 C70 H70C 109.5
H70A C70 H70C 109.5
H70B C70 H70C 109.5
C69 C71 H71A 109.5
C69 C71 H71B 109.5
H71A C71 H71B 109.5
C69 C71 H71C 109.5
H71A C71 H71C 109.5
H71B C71 H71C 109.5
C69 C72 H72A 109.5
C69 C72 H72B 109.5
H72A C72 H72B 109.5
C69 C72 H72C 109.5
H72A C72 H72C 109.5
H72B C72 H72C 109.5

loop_
_geom_bond_atom_site_label_1
_geom_bond_atom_site_label_2
_geom_bond_distance
Sm1 O1 2.387(5)
Sm1 O41 2.426(5)
Sm1 O61 2.429(6)
Sm1 O21 2.456(5)
Sm1 O2 2.735(5)
Sm1 Si1 3.234(2)
Sm1 Sm2 3.4635(6)
Sm2 O61 2.439(5)
Sm2 O41 2.505(4)
Sm2 O21 2.517(6)
Sm2 O24 2.599(6)
Sm2 O42 2.619(5)
Sm2 O62 2.653(5)
Sm2 Si4 3.2438(19)
Sm2 Si2 3.247(2)
Sm2 Si3 3.2475(17)
Si1 O1 1.582(6)
Si1 O3 1.638(7)
Si1 O4 1.647(5)
Si1 O2 1.667(5)
Si2 O21 1.577(5)
Si2 O23 1.615(6)
Si2 O22 1.630(5)
Si2 O24 1.664(7)
Si3 O41 1.580(5)
Si3 O44 1.612(6)
Si3 O43 1.631(5)
Si3 O42 1.673(5)
Si4 O61 1.572(5)
Si4 O63 1.616(5)
Si4 O64 1.637(6)
Si4 O62 1.677(6)
O2 C1 1.433(10)
O3 C5 1.439(8)
O4 C9 1.424(9)
O22 C21 1.428(12)
O23 C25 1.458(9)
O24 C29 1.460(9)
O42 C41 1.462(10)
O43 C45 1.435(9)
O44 C49 1.453(8)
O62 C61 1.462(9)
O63 C65 1.449(10)
O64 C69 1.429(9)
C1 C2 1.486(12)
C1 C2B 1.491(12)
C1 C3 1.532(12)
C1 C3B 1.534(12)
C1 C4 1.596(11)
C1 C4B 1.603(13)
C2 H2A 0.9800
C2 H2B 0.9800
C2 H2C 0.9800
C2B H2BA 0.9800
C2B H2BB 0.9800
C2B H2BC 0.9800
C3 H3A 0.9800
C3 H3B 0.9800
C3 H3C 0.9800
C3B H3BA 0.9800
C3B H3BB 0.9800
C3B H3BC 0.9800
C4 H4A 0.9800
C4 H4B 0.9800
C4 H4C 0.9800
C4B H4BA 0.9800
C4B H4BB 0.9800
C4B H4BC 0.9800
C5 C8 1.513(13)
C5 C7 1.516(14)
C5 C6 1.535(11)
C6 H6A 0.9800
C6 H6B 0.9800
C6 H6C 0.9800
C7 H7A 0.9800
C7 H7B 0.9800
C7 H7C 0.9800
C8 H8A 0.9800
C8 H8B 0.9800
C8 H8C 0.9800
C9 C11 1.491(11)
C9 C12 1.509(12)
C9 C10 1.515(10)
C10 H10A 0.9800
C10 H10B 0.9800
C10 H10C 0.9800
C11 H11A 0.9800
C11 H11B 0.9800
C11 H11C 0.9800
C12 H12A 0.9800
C12 H12B 0.9800
C12 H12C 0.9800
C21 C23 1.514(11)
C21 C22 1.531(11)
C21 C24 1.534(16)
C22 H22A 0.9800
C22 H22B 0.9800
C22 H22C 0.9800
C23 H23A 0.9800
C23 H23B 0.9800
C23 H23C 0.9800
C24 H24A 0.9800
C24 H24B 0.9800
C24 H24C 0.9800
C25 C28 1.501(16)
C25 C27 1.523(14)
C25 C26 1.525(13)
C26 H26A 0.9800
C26 H26B 0.9800
C26 H26C 0.9800
C27 H27A 0.9800
C27 H27B 0.9800
C27 H27C 0.9800
C28 H28A 0.9800
C28 H28B 0.9800
C28 H28C 0.9800
C29 C30 1.474(17)
C29 C32 1.50(2)
C29 C31 1.527(11)
C30 H30A 0.9800
C30 H30B 0.9800
C30 H30C 0.9800
C31 H31A 0.9800
C31 H31B 0.9800
C31 H31C 0.9800
C32 H32A 0.9800
C32 H32B 0.9800
C32 H32C 0.9800
C41 C42 1.505(11)
C41 C44 1.524(11)
C41 C43 1.540(11)
C42 H42A 0.9800
C42 H42B 0.9800
C42 H42C 0.9800
C43 H43A 0.9800
C43 H43B 0.9800
C43 H43C 0.9800
C44 H44A 0.9800
C44 H44B 0.9800
C44 H44C 0.9800
C45 C46 1.512(12)
C45 C48 1.522(9)
C45 C47 1.539(10)
C46 H46A 0.9800
C46 H46B 0.9800
C46 H46C 0.9800
C47 H47A 0.9800
C47 H47B 0.9800
C47 H47C 0.9800
C48 H48A 0.9800
C48 H48B 0.9800
C48 H48C 0.9800
C49 C51 1.493(13)
C49 C50 1.518(11)
C49 C52 1.541(14)
C50 H50A 0.9800
C50 H50B 0.9800
C50 H50C 0.9800
C51 H51A 0.9800
C51 H51B 0.9800
C51 H51C 0.9800
C52 H52A 0.9800
C52 H52B 0.9800
C52 H52C 0.9800
C61 C63 1.508(15)
C61 C62 1.533(14)
C61 C64 1.535(16)
C62 H62A 0.9800
C62 H62B 0.9800
C62 H62C 0.9800
C63 H63A 0.9800
C63 H63B 0.9800
C63 H63C 0.9800
C64 H64A 0.9800
C64 H64B 0.9800
C64 H64C 0.9800
C65 C67 1.489(13)
C65 C68 1.526(15)
C65 C66 1.535(12)
C66 H66A 0.9800
C66 H66B 0.9800
C66 H66C 0.9800
C67 H67A 0.9800
C67 H67B 0.9800
C67 H67C 0.9800
C68 H68A 0.9800
C68 H68B 0.9800
C68 H68C 0.9800
C69 C71 1.522(15)
C69 C72 1.530(13)
C69 C70 1.540(13)
C70 H70A 0.9800
C70 H70B 0.9800
C70 H70C 0.9800
C71 H71A 0.9800
C71 H71B 0.9800
C71 H71C 0.9800
C72 H72A 0.9800
C72 H72B 0.9800
C72 H72C 0.9800

loop_
_geom_torsion_atom_site_label_1
_geom_torsion_atom_site_label_2
_geom_torsion_atom_site_label_3
_geom_torsion_atom_site_label_4
_geom_torsion
O3 Si1 O1 Sm1 -114.1(3)
O4 Si1 O1 Sm1 123.3(3)
O2 Si1 O1 Sm1 4.3(3)
O1 Si1 O2 C1 176.6(6)
O3 Si1 O2 C1 -58.5(6)
O4 Si1 O2 C1 50.0(6)
Sm1 Si1 O2 C1 -179.8(6)
O1 Si1 O2 Sm1 -3.6(3)
O3 Si1 O2 Sm1 121.4(2)
O4 Si1 O2 Sm1 -130.2(3)
O1 Si1 O3 C5 17.9(8)
O4 Si1 O3 C5 149.3(7)
O2 Si1 O3 C5 -97.4(7)
Sm1 Si1 O3 C5 -34.5(8)
O1 Si1 O4 C9 -4.9(8)
O3 Si1 O4 C9 -135.4(6)
O2 Si1 O4 C9 111.2(6)
Sm1 Si1 O4 C9 48.9(8)
O23 Si2 O21 Sm1 102.9(12)
O22 Si2 O21 Sm1 -22.8(13)
O24 Si2 O21 Sm1 -136.1(12)
Sm2 Si2 O21 Sm1 -129.0(13)
O23 Si2 O21 Sm2 -128.0(3)
O22 Si2 O21 Sm2 106.2(3)
O24 Si2 O21 Sm2 -7.1(3)
O21 Si2 O22 C21 80.8(7)
O23 Si2 O22 C21 -50.4(7)
O24 Si2 O22 C21 -167.7(6)
Sm2 Si2 O22 C21 137.3(6)
O21 Si2 O23 C25 35.1(9)
O22 Si2 O23 C25 167.0(8)
O24 Si2 O23 C25 -80.4(8)
Sm2 Si2 O23 C25 -22.5(10)
O21 Si2 O24 C29 173.9(6)
O23 Si2 O24 C29 -61.7(7)
O22 Si2 O24 C29 51.2(7)
Sm2 Si2 O24 C29 167.2(7)
O21 Si2 O24 Sm2 6.8(3)
O23 Si2 O24 Sm2 131.1(2)
O22 Si2 O24 Sm2 -116.0(2)
O44 Si3 O41 Sm1 -18.6(10)
O43 Si3 O41 Sm1 107.3(9)
O42 Si3 O41 Sm1 -132.1(9)
Sm2 Si3 O41 Sm1 -128.7(10)
O44 Si3 O41 Sm2 110.1(3)
O43 Si3 O41 Sm2 -124.0(3)
O42 Si3 O41 Sm2 -3.4(3)
O41 Si3 O42 C41 170.3(6)
O44 Si3 O42 C41 48.1(6)
O43 Si3 O42 C41 -65.4(6)
Sm2 Si3 O42 C41 167.0(7)
O41 Si3 O42 Sm2 3.2(3)
O44 Si3 O42 Sm2 -118.9(2)
O43 Si3 O42 Sm2 127.6(2)
O41 Si3 O43 C45 35.4(7)
O44 Si3 O43 C45 166.7(6)
O42 Si3 O43 C45 -80.4(7)
Sm2 Si3 O43 C45 -21.6(8)
O41 Si3 O44 C49 76.6(6)
O43 Si3 O44 C49 -54.5(7)
O42 Si3 O44 C49 -171.5(6)
Sm2 Si3 O44 C49 132.8(5)
O63 Si4 O61 Sm1 -34.6(10)
O64 Si4 O61 Sm1 92.8(9)
O62 Si4 O61 Sm1 -147.5(9)
Sm2 Si4 O61 Sm1 -142.1(10)
O63 Si4 O61 Sm2 107.4(3)
O64 Si4 O61 Sm2 -125.2(3)
O62 Si4 O61 Sm2 -5.4(3)
O61 Si4 O62 C61 171.7(8)
O63 Si4 O62 C61 49.6(8)
O64 Si4 O62 C61 -64.4(8)
Sm2 Si4 O62 C61 166.9(8)
O61 Si4 O62 Sm2 4.8(3)
O63 Si4 O62 Sm2 -117.3(3)
O64 Si4 O62 Sm2 128.7(2)
O61 Si4 O63 C65 73.1(8)
O64 Si4 O63 C65 -59.2(8)
O62 Si4 O63 C65 -176.3(7)
Sm2 Si4 O63 C65 126.3(7)
O61 Si4 O64 C69 26.7(9)
O63 Si4 O64 C69 159.3(8)
O62 Si4 O64 C69 -87.6(8)
Sm2 Si4 O64 C69 -27.2(10)
Si1 O2 C1 C2 157.9(7)
Sm1 O2 C1 C2 -21.9(10)
Si1 O2 C1 C2B -30.9(11)
Sm1 O2 C1 C2B 149.4(8)
Si1 O2 C1 C3 28.7(9)
Sm1 O2 C1 C3 -151.0(6)
Si1 O2 C1 C3B -160.5(8)
Sm1 O2 C1 C3B 19.7(10)
Si1 O2 C1 C4 -84.5(8)
Sm1 O2 C1 C4 95.7(7)
Si1 O2 C1 C4B 90.1(9)
Sm1 O2 C1 C4B -89.7(9)
Si1 O3 C5 C8 -76.1(9)
Si1 O3 C5 C7 162.4(7)
Si1 O3 C5 C6 42.9(11)
Si1 O4 C9 C11 64.8(9)
Si1 O4 C9 C12 -56.7(9)
Si1 O4 C9 C10 -174.3(6)
Si2 O22 C21 C23 83.0(9)
Si2 O22 C21 C22 -158.9(6)
Si2 O22 C21 C24 -39.3(9)
Si2 O23 C25 C28 40.1(10)
Si2 O23 C25 C27 -81.8(11)
Si2 O23 C25 C26 160.2(8)
Si2 O24 C29 C30 35.3(11)
Sm2 O24 C29 C30 -161.9(7)
Si2 O24 C29 C32 155.9(8)
Sm2 O24 C29 C32 -41.3(11)
Si2 O24 C29 C31 -87.6(11)
Sm2 O24 C29 C31 75.1(11)
Si3 O42 C41 C42 154.5(6)
Sm2 O42 C41 C42 -43.2(9)
Si3 O42 C41 C44 -85.5(8)
Sm2 O42 C41 C44 76.8(8)
Si3 O42 C41 C43 34.7(9)
Sm2 O42 C41 C43 -163.0(5)
Si3 O43 C45 C46 -78.1(8)
Si3 O43 C45 C48 163.1(6)
Si3 O43 C45 C47 44.8(9)
Si3 O44 C49 C51 -147.7(7)
Si3 O44 C49 C50 91.0(8)
Si3 O44 C49 C52 -25.9(9)
Si4 O62 C61 C63 -83.3(10)
Sm2 O62 C61 C63 78.6(9)
Si4 O62 C61 C62 157.4(7)
Sm2 O62 C61 C62 -40.7(12)
Si4 O62 C61 C64 38.0(12)
Sm2 O62 C61 C64 -160.1(7)
Si4 O63 C65 C67 125.9(9)
Si4 O63 C65 C68 -111.7(8)
Si4 O63 C65 C66 5.2(12)
Si4 O64 C69 C71 -76.2(10)
Si4 O64 C69 C72 164.7(7)
Si4 O64 C69 C70 45.3(12)
